data_7035581
loop_
_publ_author_name
'Kiefer, Claude'
'Bestgen, Sebastian'
'Gamer, Michael T.'
'Lebedkin, Sergei'
'Kappes, Manfred M.'
'Roesky, Peter W.'

_publ_section_title
;
 Alkynyl-functionalized gold NHC complexes and their coinage metal
 clusters.
;
_journal_issue 30
_journal_name_full 'Dalton transactions (Cambridge, England : 2003)'
_journal_page_first 13662
_journal_page_last 13670
_journal_paper_doi 10.1039/c5dt02228b
_journal_volume 44
_journal_year 2015
_chemical_formula_moiety 'C32 H46 B2 N O P2 S Si Tb, C4 H8 O'
_chemical_formula_sum 'C36 H54 B2 N O2 P2 S Si Tb'
_chemical_formula_weight 835.43
_space_group_crystal_system monoclinic
_space_group_IT_number 14
_space_group_name_Hall '-P 2yn'
_space_group_name_H-M_alt 'P 1 21/n 1'
_symmetry_space_group_name_Hall '-P 2yn'
_symmetry_space_group_name_H-M 'P 1 21/n 1'
_atom_sites_solution_hydrogens mixed
_audit_creation_date 2014-12-09
_audit_creation_method
;
Olex2 1.2
(compiled 2014.11.28 svn.r3106 for OlexSys, GUI svn.r4959)
;
_audit_update_record
;
2014-12-23 deposited with the CCDC.
2015-06-26 downloaded from the CCDC.
;
_cell_angle_alpha 90
_cell_angle_beta 97.657(2)
_cell_angle_gamma 90
_cell_formula_units_Z 4
_cell_length_a 9.8355(3)
_cell_length_b 11.4119(4)
_cell_length_c 36.1580(11)
_cell_measurement_reflns_used 14280
_cell_measurement_temperature 150
_cell_measurement_theta_max 26.27
_cell_measurement_theta_min 1.87
_cell_volume 4022.2(2)
_computing_cell_refinement 'STOE X-AREA, PLATON (A.L.Spek, 2005)'
_computing_data_collection 'STOE X-AREA'
_computing_data_reduction 'STOE X-RED & LANA, PLATON (A.L.Spek, 2005)'
_computing_molecular_graphics 'Diamond 2/3, Olex2 (Dolomanov et al., 2009)'
_computing_publication_material 'MS Word, Olex2 (Dolomanov et al., 2009)'
_computing_structure_refinement 'SHELXL (Sheldrick, 2008)'
_computing_structure_solution 'SHELXS (Sheldrick, 2008)'
_diffrn_ambient_temperature 150
_diffrn_detector 'image plate (34cm diameter)'
_diffrn_detector_area_resol_mean 6.67
_diffrn_detector_type STOE
_diffrn_measured_fraction_theta_full 0.998
_diffrn_measured_fraction_theta_max 0.994
_diffrn_measurement_device '2-circle goniometer'
_diffrn_measurement_device_type 'STOE IPDS2'
_diffrn_measurement_method 'rotation method'
_diffrn_radiation_collimation '0.5mm monocapillary'
_diffrn_radiation_monochromator 'plane graphite'
_diffrn_radiation_type MoK\a
_diffrn_radiation_wavelength 0.71073
_diffrn_reflns_av_R_equivalents 0.1463
_diffrn_reflns_av_unetI/netI 0.1093
_diffrn_reflns_laue_measured_fraction_full 0.998
_diffrn_reflns_laue_measured_fraction_max 0.994
_diffrn_reflns_limit_h_max 12
_diffrn_reflns_limit_h_min -9
_diffrn_reflns_limit_k_max 13
_diffrn_reflns_limit_k_min -14
_diffrn_reflns_limit_l_max 44
_diffrn_reflns_limit_l_min -44
_diffrn_reflns_number 30568
_diffrn_reflns_point_group_measured_fraction_full 0.998
_diffrn_reflns_point_group_measured_fraction_max 0.994
_diffrn_reflns_theta_full 25.242
_diffrn_reflns_theta_max 26.104
_diffrn_reflns_theta_min 1.873
_diffrn_source 'sealed tube, 12x0.4mm long-fine focus'
_exptl_absorpt_coefficient_mu 1.950
_exptl_absorpt_correction_T_max 0.7386
_exptl_absorpt_correction_T_min 0.5791
_exptl_absorpt_correction_type integration
_exptl_absorpt_process_details 'STOE X-RED & X-SHAPE'
_exptl_crystal_colour colourless
_exptl_crystal_colour_primary colourless
_exptl_crystal_density_diffrn 1.380
_exptl_crystal_description needle
_exptl_crystal_F_000 1712
_exptl_crystal_size_max 0.435
_exptl_crystal_size_mid 0.191
_exptl_crystal_size_min 0.055
_refine_diff_density_max 1.306
_refine_diff_density_min -1.418
_refine_diff_density_rms 0.103
_refine_ls_extinction_method none
_refine_ls_goodness_of_fit_ref 0.891
_refine_ls_hydrogen_treatment mixed
_refine_ls_matrix_type full
_refine_ls_number_parameters 470
_refine_ls_number_reflns 7935
_refine_ls_number_restraints 34
_refine_ls_restrained_S_all 0.890
_refine_ls_R_factor_all 0.1072
_refine_ls_R_factor_gt 0.0531
_refine_ls_shift/su_max 0.001
_refine_ls_shift/su_mean 0.000
_refine_ls_structure_factor_coef Fsqd
_refine_ls_weighting_details 'w=1/[\s^2^(Fo^2^)+(0.0483P)^2^] where P=(Fo^2^+2Fc^2^)/3'
_refine_ls_weighting_scheme calc
_refine_ls_wR_factor_gt 0.1162
_refine_ls_wR_factor_ref 0.1384
_reflns_Friedel_coverage 0.000
_reflns_number_gt 4208
_reflns_number_total 7935
_reflns_threshold_expression 'I > 2\s(I)'
_cod_data_source_file c5dt02228b2.cif
_cod_data_source_block 5
_cod_depositor_comments 'Adding full bibliography for 7035578--7035585.cif.'
_cod_database_code 7035581
_audit_block_doi 10.5517/cc13y1tx
_shelxl_version_number 2014/6
_shelx_space_group_comment
;
The symmetry employed for this shelxl refinement is uniquely defined
by the following loop, which should always be used as a source of
symmetry information in preference to the above space-group names.
They are only intended as comments.
;
_olex2_refinement_description
;
1. Fixed Uiso
 At 1.2 times of:
  All C(H) groups, All C(H,H) groups, All C(H,H,H,H) groups
 At 1.5 times of:
  All C(H,H,H) groups
2. Restrained distances
 H2A-H2D = H2B-H2A = H2B-H2D = H2C-H2D = H2C-H2A = H2B-H2C
 1.7 with sigma of 0.02
 B2-H2A = B2-H2B = B2-H2D = B2-H2C
 1.05 with sigma of 0.02
 B1-H1D = B1-H1B = B1-H1C = B1-H1A
 1.05 with sigma of 0.02
 H1C-H1D = H1C-H1B = H1D-H1B = H1C-H1A = H1B-H1A = H1D-H1A
 1.7 with sigma of 0.02
3. Rigid bond restraints
 C30, C31B, C31A
 with sigma for 1-2 distances of 0.01 and sigma for 1-3 distances of 0.01
4. Uiso/Uaniso restraints and constraints
Uanis(C34A) \\sim Ueq, Uanis(C34B) \\sim Ueq: with sigma of 0.03 and sigma for
terminal atoms of 0.06
5. Others
 Sof(H30C)=Sof(H30D)=Sof(H32C)=Sof(H32D)=1-FVAR(1)
 Sof(H30A)=Sof(H30B)=Sof(H32A)=Sof(H32B)=FVAR(1)
 Sof(H33C)=Sof(H33D)=Sof(H35C)=Sof(H35D)=1-FVAR(2)
 Sof(H33A)=Sof(H33B)=Sof(H35A)=Sof(H35B)=FVAR(2)
 Fixed Sof: C31A(0.5) H31A(0.5) H31B(0.5) C31B(0.5) H31C(0.5) H31D(0.5)
 C34A(0.33333) H34A(0.33333) H34B(0.33333) C34B(0.66667) H34C(0.66667)
 H34D(0.66667)
6.a Ternary CH refined with riding coordinates:
 C1(H1)
6.b Secondary CH2 refined with riding coordinates:
 C29(H29A,H29B), C30(H30C,H30D), C30(H30A,H30B), C31A(H31A,H31B), C31B(H31C,
 H31D), C32(H32C,H32D), C32(H32A,H32B), C33(H33C,H33D), C33(H33A,H33B),
 C34A(H34A,H34B), C34B(H34C,H34D), C35(H35C,H35D), C35(H35A,H35B), C36(H36A,
 H36B)
6.c Aromatic/amide H refined with riding coordinates:
 C3(H3), C4(H4), C5(H5), C6(H6), C7(H7), C9(H9), C10(H10), C11(H11), C12(H12),
 C13(H13), C15(H15), C16(H16), C17(H17), C18(H18), C19(H19), C21(H21), C22(H22),
  C23(H23), C24(H24), C25(H25)
6.d Idealised Me refined as rotating group:
 C26(H26A,H26B,H26C), C27(H27A,H27B,H27C), C28(H28A,H28B,H28C)
;
_olex2_submission_special_instructions 'No special instructions were received'

loop_
_space_group_symop_operation_xyz
'x, y, z'
'-x+1/2, y+1/2, -z+1/2'
'-x, -y, -z'
'x-1/2, -y-1/2, z-1/2'

loop_
_atom_site_label
_atom_site_type_symbol
_atom_site_fract_x
_atom_site_fract_y
_atom_site_fract_z
_atom_site_U_iso_or_equiv
_atom_site_adp_type
_atom_site_occupancy
_atom_site_site_symmetry_order
_atom_site_calc_flag
_atom_site_refinement_flags_posn
_atom_site_refinement_flags_adp
_atom_site_refinement_flags_occupancy
_atom_site_disorder_assembly
_atom_site_disorder_group
B1 B 0.9722(11) 0.9412(11) 0.8347(3) 0.086(3) Uani 1 1 d D . . . .
B2 B 0.6845(12) 1.1915(10) 0.8334(3) 0.083(3) Uani 1 1 d D . . . .
C1 C 0.4628(9) 0.9068(7) 0.8452(2) 0.0683(19) Uani 1 1 d . . . . .
H1 H 0.3871 0.9584 0.8334 0.082 Uiso 1 1 calc R . . . .
C2 C 0.4319(8) 1.0622(7) 0.9056(2) 0.0653(19) Uani 1 1 d . . . . .
C3 C 0.5059(9) 1.1473(7) 0.9276(2) 0.070(2) Uani 1 1 d . . . . .
H3 H 0.6023 1.1389 0.9339 0.084 Uiso 1 1 calc R . . . .
C4 C 0.4415(10) 1.2422(8) 0.9403(2) 0.078(2) Uani 1 1 d . . . . .
H4 H 0.4939 1.2992 0.9551 0.094 Uiso 1 1 calc R . . . .
C5 C 0.3017(11) 1.2565(8) 0.9320(3) 0.083(3) Uani 1 1 d . . . . .
H5 H 0.2571 1.3209 0.9419 0.100 Uiso 1 1 calc R . . . .
C6 C 0.2275(9) 1.1764(8) 0.9091(3) 0.075(2) Uani 1 1 d . . . . .
H6 H 0.1318 1.1878 0.9022 0.090 Uiso 1 1 calc R . . . .
C7 C 0.2909(8) 1.0788(8) 0.8960(3) 0.074(2) Uani 1 1 d . . . . .
H7 H 0.2384 1.0236 0.8804 0.088 Uiso 1 1 calc R . . . .
C8 C 0.4653(8) 0.8176(7) 0.9237(2) 0.068(2) Uani 1 1 d . . . . .
C9 C 0.3587(9) 0.8310(8) 0.9453(2) 0.071(2) Uani 1 1 d . . . . .
H9 H 0.3085 0.9023 0.9443 0.085 Uiso 1 1 calc R . . . .
C10 C 0.3263(9) 0.7413(8) 0.9680(2) 0.078(2) Uani 1 1 d . . . . .
H10 H 0.2560 0.7529 0.9832 0.094 Uiso 1 1 calc R . . . .
C11 C 0.3927(10) 0.6360(8) 0.9691(2) 0.079(2) Uani 1 1 d . . . . .
H11 H 0.3661 0.5740 0.9842 0.095 Uiso 1 1 calc R . . . .
C12 C 0.4985(9) 0.6204(8) 0.9483(2) 0.075(2) Uani 1 1 d . . . . .
H12 H 0.5462 0.5479 0.9491 0.089 Uiso 1 1 calc R . . . .
C13 C 0.5360(8) 0.7133(7) 0.9254(2) 0.0691(19) Uani 1 1 d . . . . .
H13 H 0.6101 0.7034 0.9114 0.083 Uiso 1 1 calc R . . . .
C14 C 0.3786(10) 0.6548(8) 0.8463(2) 0.072(2) Uani 1 1 d . . . . .
C15 C 0.2550(9) 0.6842(8) 0.8583(2) 0.077(2) Uani 1 1 d . . . . .
H15 H 0.2241 0.7631 0.8569 0.092 Uiso 1 1 calc R . . . .
C16 C 0.1761(10) 0.5982(9) 0.8725(2) 0.085(3) Uani 1 1 d . . . . .
H16 H 0.0924 0.6183 0.8814 0.102 Uiso 1 1 calc R . . . .
C17 C 0.2207(11) 0.4828(10) 0.8736(2) 0.089(3) Uani 1 1 d . . . . .
H17 H 0.1664 0.4234 0.8828 0.106 Uiso 1 1 calc R . . . .
C18 C 0.3436(11) 0.4536(8) 0.8615(2) 0.085(2) Uani 1 1 d . . . . .
H18 H 0.3742 0.3746 0.8627 0.102 Uiso 1 1 calc R . . . .
C19 C 0.4217(10) 0.5386(8) 0.8476(2) 0.080(2) Uani 1 1 d . . . . .
H19 H 0.5054 0.5179 0.8388 0.096 Uiso 1 1 calc R . . . .
C20 C 0.3848(9) 0.7694(7) 0.7785(2) 0.070(2) Uani 1 1 d . . . . .
C21 C 0.2618(10) 0.8250(9) 0.7704(2) 0.086(3) Uani 1 1 d . . . . .
H21 H 0.2282 0.8721 0.7888 0.104 Uiso 1 1 calc R . . . .
C22 C 0.1829(11) 0.8132(10) 0.7345(3) 0.097(3) Uani 1 1 d . . . . .
H22 H 0.0991 0.8546 0.7285 0.116 Uiso 1 1 calc R . . . .
C23 C 0.2317(14) 0.7399(10) 0.7088(3) 0.099(3) Uani 1 1 d . . . . .
H23 H 0.1787 0.7285 0.6851 0.119 Uiso 1 1 calc R . . . .
C24 C 0.3513(14) 0.6851(9) 0.7166(3) 0.098(3) Uani 1 1 d . . . . .
H24 H 0.3843 0.6372 0.6982 0.118 Uiso 1 1 calc R . . . .
C25 C 0.4293(11) 0.6978(8) 0.7519(3) 0.088(3) Uani 1 1 d . . . . .
H25 H 0.5135 0.6566 0.7575 0.105 Uiso 1 1 calc R . . . .
C26 C 0.9172(11) 0.8143(10) 0.9363(3) 0.103(3) Uani 1 1 d . . . . .
H26A H 0.8643 0.7416 0.9322 0.154 Uiso 1 1 calc GR . . . .
H26B H 0.9795 0.8088 0.9597 0.154 Uiso 1 1 calc GR . . . .
H26C H 0.9705 0.8266 0.9156 0.154 Uiso 1 1 calc GR . . . .
C27 C 0.9006(11) 1.0763(9) 0.9421(3) 0.094(3) Uani 1 1 d . . . . .
H27A H 0.9410 1.0876 0.9190 0.141 Uiso 1 1 calc GR . . . .
H27B H 0.9739 1.0712 0.9632 0.141 Uiso 1 1 calc GR . . . .
H27C H 0.8406 1.1427 0.9457 0.141 Uiso 1 1 calc GR . . . .
C28 C 0.7187(10) 0.9269(9) 0.9827(2) 0.089(3) Uani 1 1 d . . . . .
H28A H 0.6486 0.9879 0.9830 0.133 Uiso 1 1 calc GR . . . .
H28B H 0.7893 0.9370 1.0043 0.133 Uiso 1 1 calc GR . . . .
H28C H 0.6760 0.8496 0.9839 0.133 Uiso 1 1 calc GR . . . .
C29 C 0.6940(12) 0.9152(11) 0.7410(3) 0.098(3) Uani 1 1 d . . . . .
H29A H 0.6900 0.8287 0.7429 0.118 Uiso 1 1 calc R . . . .
H29B H 0.7912 0.9396 0.7426 0.118 Uiso 1 1 calc R . . . .
C30 C 0.6114(13) 0.9582(11) 0.7046(3) 0.108(3) Uani 1 1 d . U . . .
H30C H 0.6646 1.0164 0.6922 0.130 Uiso 0.34(11) 1 calc R . P A 2
H30D H 0.5874 0.8919 0.6873 0.130 Uiso 0.34(11) 1 calc R . P A 2
H30A H 0.5380 0.9019 0.6954 0.130 Uiso 0.66(11) 1 calc R . P A 1
H30B H 0.6714 0.9702 0.6850 0.130 Uiso 0.66(11) 1 calc R . P A 1
C31A C 0.492(3) 1.010(2) 0.7151(5) 0.096(6) Uani 0.5 1 d . U P B 2
H31A H 0.4168 0.9516 0.7131 0.115 Uiso 0.5 1 calc R . P B 2
H31B H 0.4630 1.0766 0.6985 0.115 Uiso 0.5 1 calc R . P B 2
C31B C 0.548(3) 1.080(2) 0.7164(6) 0.104(6) Uani 0.5 1 d . U P B 1
H31C H 0.6142 1.1453 0.7163 0.125 Uiso 0.5 1 calc R . P B 1
H31D H 0.4619 1.0998 0.7002 0.125 Uiso 0.5 1 calc R . P B 1
C32 C 0.5240(11) 1.0498(9) 0.7536(3) 0.095(3) Uani 1 1 d . . . . .
H32C H 0.5584 1.1314 0.7545 0.114 Uiso 0.34(11) 1 calc R . P A 2
H32D H 0.4418 1.0459 0.7666 0.114 Uiso 0.34(11) 1 calc R . P A 2
H32A H 0.4327 1.0127 0.7528 0.114 Uiso 0.66(11) 1 calc R . P A 1
H32B H 0.5249 1.1217 0.7689 0.114 Uiso 0.66(11) 1 calc R . P A 1
C33 C 0.2654(10) 0.5972(11) 1.0882(3) 0.093(3) Uani 1 1 d . . . . .
H33C H 0.2667 0.6763 1.0995 0.112 Uiso 0.47(17) 1 calc R . P C 2
H33D H 0.3489 0.5546 1.0991 0.112 Uiso 0.47(17) 1 calc R . P C 2
H33A H 0.3059 0.6694 1.1002 0.112 Uiso 0.53(17) 1 calc R . P C 1
H33B H 0.3232 0.5298 1.0977 0.112 Uiso 0.53(17) 1 calc R . P C 1
C34A C 0.143(7) 0.534(4) 1.0951(16) 0.093(13) Uani 0.3333 1 d . U P D 2
H34A H 0.1080 0.5633 1.1179 0.111 Uiso 0.3333 1 calc R . P D 2
H34B H 0.1617 0.4487 1.0981 0.111 Uiso 0.3333 1 calc R . P D 2
C34B C 0.123(3) 0.581(2) 1.0971(8) 0.102(8) Uani 0.6667 1 d . U P D 1
H34C H 0.0913 0.6526 1.1089 0.122 Uiso 0.6667 1 calc R . P D 1
H34D H 0.1187 0.5141 1.1143 0.122 Uiso 0.6667 1 calc R . P D 1
C35 C 0.0382(10) 0.5580(12) 1.0598(3) 0.109(4) Uani 1 1 d . . . . .
H35C H -0.0350 0.4980 1.0558 0.131 Uiso 0.47(17) 1 calc R . P C 2
H35D H -0.0028 0.6371 1.0600 0.131 Uiso 0.47(17) 1 calc R . P C 2
H35A H -0.0149 0.4846 1.0606 0.131 Uiso 0.53(17) 1 calc R . P C 1
H35B H -0.0263 0.6234 1.0529 0.131 Uiso 0.53(17) 1 calc R . P C 1
C36 C 0.1392(10) 0.5476(10) 1.0323(3) 0.092(3) Uani 1 1 d . . . . .
H36A H 0.1585 0.4641 1.0276 0.110 Uiso 1 1 calc R . . . .
H36B H 0.1022 0.5848 1.0083 0.110 Uiso 1 1 calc R . . . .
N N 0.6802(6) 0.9427(5) 0.89844(16) 0.0659(16) Uani 1 1 d . . . . .
O1 O 0.6293(6) 0.9698(6) 0.77021(14) 0.0785(14) Uani 1 1 d . . . . .
O2 O 0.2604(6) 0.6056(6) 1.04833(16) 0.0844(16) Uani 1 1 d . . . . .
P1 P 0.5177(2) 0.93077(18) 0.89324(6) 0.0648(5) Uani 1 1 d . . . . .
P2 P 0.4733(2) 0.7681(2) 0.82520(6) 0.0692(5) Uani 1 1 d . . . . .
S S 0.6701(2) 0.7222(2) 0.82664(7) 0.0779(6) Uani 1 1 d . . . . .
Si Si 0.7988(2) 0.9387(2) 0.93883(7) 0.0761(7) Uani 1 1 d . . . . .
Tb Tb 0.71646(4) 0.97041(4) 0.83523(2) 0.06775(13) Uani 1 1 d . . . . .
H1A H 1.076(3) 0.924(5) 0.8346(15) 0.07(2) Uiso 1 1 d D . . . .
H1B H 0.959(6) 1.008(4) 0.8535(13) 0.09(3) Uiso 1 1 d D . . . .
H1C H 0.929(5) 0.968(5) 0.8079(8) 0.060(18) Uiso 1 1 d D . . . .
H2A H 0.725(5) 1.161(4) 0.8094(11) 0.060(19) Uiso 1 1 d D . . . .
H2B H 0.682(6) 1.2810(18) 0.8337(16) 0.08(3) Uiso 1 1 d D . . . .
H2C H 0.585(3) 1.156(5) 0.8317(17) 0.09(3) Uiso 1 1 d D . . . .
H2D H 0.744(6) 1.156(5) 0.8568(11) 0.17(5) Uiso 1 1 d D . . . .
H1D H 0.922(7) 0.866(4) 0.8422(19) 0.30(11) Uiso 1 1 d D . . . .

loop_
_atom_site_aniso_label
_atom_site_aniso_U_11
_atom_site_aniso_U_22
_atom_site_aniso_U_33
_atom_site_aniso_U_23
_atom_site_aniso_U_13
_atom_site_aniso_U_12
B1 0.062(5) 0.106(9) 0.089(7) -0.007(6) 0.012(5) 0.002(5)
B2 0.090(8) 0.075(7) 0.085(7) -0.012(5) 0.017(6) -0.006(6)
C1 0.074(5) 0.072(5) 0.057(4) 0.004(3) 0.005(4) 0.002(4)
C2 0.066(4) 0.072(5) 0.060(4) -0.001(3) 0.014(3) -0.006(4)
C3 0.069(5) 0.063(5) 0.076(5) 0.000(4) 0.004(4) 0.001(4)
C4 0.089(6) 0.075(6) 0.072(5) 0.001(4) 0.015(5) -0.003(5)
C5 0.095(7) 0.074(6) 0.087(6) 0.005(4) 0.035(5) 0.013(5)
C6 0.065(5) 0.075(5) 0.088(6) 0.007(4) 0.017(4) 0.005(4)
C7 0.062(5) 0.076(5) 0.086(5) 0.003(4) 0.020(4) -0.008(4)
C8 0.060(4) 0.077(5) 0.067(5) 0.005(4) 0.008(4) 0.004(4)
C9 0.068(5) 0.079(5) 0.068(5) 0.006(4) 0.019(4) 0.004(4)
C10 0.074(5) 0.096(6) 0.065(5) -0.001(4) 0.018(4) -0.007(5)
C11 0.085(6) 0.090(6) 0.065(5) 0.006(4) 0.019(4) 0.003(5)
C12 0.076(5) 0.075(5) 0.070(5) 0.004(4) 0.004(4) -0.001(4)
C13 0.068(5) 0.081(5) 0.060(4) 0.004(4) 0.013(4) -0.002(4)
C14 0.085(6) 0.076(5) 0.056(4) 0.001(3) 0.007(4) 0.005(4)
C15 0.070(5) 0.079(6) 0.079(5) 0.009(4) 0.005(4) -0.006(4)
C16 0.081(6) 0.097(7) 0.075(5) 0.012(5) -0.003(4) -0.016(5)
C17 0.098(7) 0.093(6) 0.073(5) 0.006(5) 0.004(5) -0.020(6)
C18 0.104(7) 0.072(6) 0.078(5) 0.006(4) 0.010(5) -0.005(5)
C19 0.098(6) 0.073(5) 0.069(4) -0.001(4) 0.012(4) -0.004(5)
C20 0.074(5) 0.070(5) 0.067(4) 0.002(4) 0.012(4) -0.014(4)
C21 0.079(6) 0.116(8) 0.063(5) 0.003(5) 0.007(4) -0.001(5)
C22 0.088(7) 0.121(8) 0.078(6) 0.013(6) -0.005(5) -0.010(6)
C23 0.130(10) 0.101(8) 0.063(5) 0.005(5) 0.003(6) -0.031(7)
C24 0.130(9) 0.090(7) 0.075(6) -0.008(5) 0.012(6) -0.003(7)
C25 0.104(7) 0.081(6) 0.078(6) -0.007(4) 0.012(5) 0.000(5)
C26 0.091(7) 0.126(9) 0.093(7) 0.014(6) 0.014(5) 0.036(6)
C27 0.086(6) 0.118(8) 0.077(6) 0.001(5) 0.002(5) -0.026(6)
C28 0.075(6) 0.125(8) 0.065(5) 0.004(5) 0.002(4) -0.004(5)
C29 0.104(8) 0.125(8) 0.068(5) -0.007(5) 0.015(5) 0.009(6)
C30 0.133(9) 0.132(9) 0.060(5) 0.006(5) 0.012(5) -0.003(7)
C31A 0.127(16) 0.092(17) 0.062(10) 0.015(9) -0.009(10) 0.008(12)
C31B 0.13(2) 0.110(14) 0.076(12) 0.032(12) 0.024(12) -0.023(13)
C32 0.103(7) 0.101(8) 0.077(6) 0.006(5) -0.007(5) 0.011(6)
C33 0.079(6) 0.130(8) 0.071(5) -0.014(5) 0.011(5) 0.005(6)
C34A 0.11(2) 0.08(2) 0.08(2) 0.00(2) 0.019(16) 0.00(2)
C34B 0.119(16) 0.112(18) 0.078(10) -0.028(13) 0.029(10) -0.044(15)
C35 0.077(6) 0.167(12) 0.086(6) 0.001(7) 0.025(5) -0.019(6)
C36 0.081(6) 0.119(8) 0.074(5) -0.007(5) 0.009(4) -0.015(6)
N 0.064(4) 0.080(5) 0.057(3) 0.006(3) 0.019(3) 0.005(3)
O1 0.082(3) 0.091(4) 0.062(3) -0.003(3) 0.009(2) 0.008(3)
O2 0.075(4) 0.107(5) 0.072(3) -0.001(3) 0.013(3) -0.010(3)
P1 0.0610(11) 0.0719(12) 0.0626(10) 0.0017(8) 0.0121(9) 0.0005(9)
P2 0.0688(12) 0.0724(13) 0.0667(11) 0.0010(9) 0.0099(9) 0.0015(10)
S 0.0724(13) 0.0782(14) 0.0843(14) -0.0008(11) 0.0147(10) 0.0058(11)
Si 0.0604(12) 0.1015(19) 0.0667(13) 0.0075(11) 0.0092(10) 0.0019(12)
Tb 0.0623(2) 0.0780(2) 0.06426(19) 0.0014(2) 0.01337(14) -0.0007(2)

loop_
_atom_type_symbol
_atom_type_description
_atom_type_scat_dispersion_real
_atom_type_scat_dispersion_imag
_atom_type_scat_source
C C 0.0033 0.0016 'International Tables Vol C Tables 4.2.6.8 and 6.1.1.4'
H H 0.0000 0.0000 'International Tables Vol C Tables 4.2.6.8 and 6.1.1.4'
B B 0.0013 0.0007 'International Tables Vol C Tables 4.2.6.8 and 6.1.1.4'
N N 0.0061 0.0033 'International Tables Vol C Tables 4.2.6.8 and 6.1.1.4'
O O 0.0106 0.0060 'International Tables Vol C Tables 4.2.6.8 and 6.1.1.4'
P P 0.1023 0.0942 'International Tables Vol C Tables 4.2.6.8 and 6.1.1.4'
S S 0.1246 0.1234 'International Tables Vol C Tables 4.2.6.8 and 6.1.1.4'
Si Si 0.0817 0.0704 'International Tables Vol C Tables 4.2.6.8 and 6.1.1.4'
Tb Tb -0.1723 4.1537 'International Tables Vol C Tables 4.2.6.8 and 6.1.1.4'

loop_
_citation_id
_citation_doi
_citation_year
1 10.1039/C4DT04034A 2015

loop_
_geom_angle_atom_site_label_1
_geom_angle_atom_site_label_2
_geom_angle_atom_site_label_3
_geom_angle
Tb B1 H1A 176(4)
Tb B1 H1B 72(3)
Tb B1 H1C 72(3)
Tb B1 H1D 66(4)
H1A B1 H1B 110(2)
H1A B1 H1C 109(2)
H1A B1 H1D 110(2)
H1B B1 H1C 109(2)
H1B B1 H1D 109(2)
H1C B1 H1D 109(2)
Tb B2 H2A 69(3)
Tb B2 H2B 174(3)
Tb B2 H2C 74(3)
Tb B2 H2D 63(4)
H2A B2 H2B 110(2)
H2A B2 H2C 106(2)
H2A B2 H2D 108(2)
H2B B2 H2C 111(2)
H2B B2 H2D 113(2)
H2C B2 H2D 108(2)
P1 C1 H1 116.1
P1 C1 Tb 85.5(3)
P2 C1 H1 116.1
P2 C1 P1 121.2(5)
P2 C1 Tb 94.8(4)
Tb C1 H1 116.1
C3 C2 P1 119.5(6)
C7 C2 C3 118.2(8)
C7 C2 P1 122.2(6)
C2 C3 H3 119.5
C4 C3 C2 120.9(8)
C4 C3 H3 119.5
C3 C4 H4 119.5
C3 C4 C5 121.0(9)
C5 C4 H4 119.5
C4 C5 H5 120.4
C6 C5 C4 119.1(8)
C6 C5 H5 120.4
C5 C6 H6 119.6
C5 C6 C7 120.8(8)
C7 C6 H6 119.6
C2 C7 H7 120.0
C6 C7 C2 119.9(8)
C6 C7 H7 120.0
C9 C8 P1 123.8(7)
C13 C8 C9 118.9(8)
C13 C8 P1 117.4(6)
C8 C9 H9 119.9
C10 C9 C8 120.2(8)
C10 C9 H9 119.9
C9 C10 H10 119.2
C11 C10 C9 121.7(9)
C11 C10 H10 119.2
C10 C11 H11 120.3
C10 C11 C12 119.3(9)
C12 C11 H11 120.3
C11 C12 H12 120.1
C11 C12 C13 119.7(9)
C13 C12 H12 120.1
C8 C13 C12 120.2(8)
C8 C13 H13 119.9
C12 C13 H13 119.9
C15 C14 C19 119.7(9)
C15 C14 P2 118.7(7)
C19 C14 P2 121.4(7)
C14 C15 H15 119.9
C14 C15 C16 120.1(9)
C16 C15 H15 119.9
C15 C16 H16 120.3
C17 C16 C15 119.4(10)
C17 C16 H16 120.3
C16 C17 H17 119.8
C18 C17 C16 120.4(10)
C18 C17 H17 119.8
C17 C18 H18 119.9
C19 C18 C17 120.2(10)
C19 C18 H18 119.9
C14 C19 H19 119.9
C18 C19 C14 120.2(10)
C18 C19 H19 119.9
C21 C20 C25 118.8(9)
C21 C20 P2 120.8(7)
C25 C20 P2 119.5(7)
C20 C21 H21 119.6
C20 C21 C22 120.8(10)
C22 C21 H21 119.6
C21 C22 H22 120.9
C23 C22 C21 118.2(11)
C23 C22 H22 120.9
C22 C23 H23 119.4
C24 C23 C22 121.1(10)
C24 C23 H23 119.4
C23 C24 H24 119.8
C23 C24 C25 120.3(10)
C25 C24 H24 119.8
C20 C25 C24 120.6(10)
C20 C25 H25 119.7
C24 C25 H25 119.7
H26A C26 H26B 109.5
H26A C26 H26C 109.5
H26B C26 H26C 109.5
Si C26 H26A 109.5
Si C26 H26B 109.5
Si C26 H26C 109.5
H27A C27 H27B 109.5
H27A C27 H27C 109.5
H27B C27 H27C 109.5
Si C27 H27A 109.5
Si C27 H27B 109.5
Si C27 H27C 109.5
H28A C28 H28B 109.5
H28A C28 H28C 109.5
H28B C28 H28C 109.5
Si C28 H28A 109.5
Si C28 H28B 109.5
Si C28 H28C 109.5
H29A C29 H29B 108.9
C30 C29 H29A 110.8
C30 C29 H29B 110.8
O1 C29 H29A 110.8
O1 C29 H29B 110.8
O1 C29 C30 104.7(9)
C29 C30 H30C 110.6
C29 C30 H30D 110.6
C29 C30 H30A 111.1
C29 C30 H30B 111.1
C29 C30 C31B 103.2(11)
H30C C30 H30D 108.8
H30A C30 H30B 109.1
C31A C30 C29 105.5(10)
C31A C30 H30C 110.6
C31A C30 H30D 110.6
C31B C30 H30A 111.1
C31B C30 H30B 111.1
C30 C31A H31A 110.1
C30 C31A H31B 110.1
C30 C31A C32 108.0(16)
H31A C31A H31B 108.4
C32 C31A H31A 110.1
C32 C31A H31B 110.1
C30 C31B H31C 111.9
C30 C31B H31D 111.9
H31C C31B H31D 109.6
C32 C31B C30 99.3(15)
C32 C31B H31C 111.9
C32 C31B H31D 111.9
C31A C32 H32C 110.9
C31A C32 H32D 110.9
C31B C32 H32A 109.7
C31B C32 H32B 109.7
C31B C32 O1 109.9(14)
H32C C32 H32D 108.9
H32A C32 H32B 108.2
O1 C32 C31A 104.3(11)
O1 C32 H32C 110.9
O1 C32 H32D 110.9
O1 C32 H32A 109.7
O1 C32 H32B 109.7
H33C C33 H33D 108.6
H33A C33 H33B 108.3
C34A C33 H33C 110.4
C34A C33 H33D 110.4
C34B C33 H33A 110.0
C34B C33 H33B 110.0
O2 C33 H33C 110.4
O2 C33 H33D 110.4
O2 C33 H33A 110.0
O2 C33 H33B 110.0
O2 C33 C34A 107(2)
O2 C33 C34B 108.6(13)
C33 C34A H34A 111.0
C33 C34A H34B 111.0
C33 C34A C35 104(4)
H34A C34A H34B 109.0
C35 C34A H34A 111.0
C35 C34A H34B 111.0
C33 C34B H34C 110.8
C33 C34B H34D 110.8
C33 C34B C35 104.6(18)
H34C C34B H34D 108.9
C35 C34B H34C 110.8
C35 C34B H34D 110.8
C34A C35 H35C 112.5
C34A C35 H35D 112.5
C34B C35 H35A 110.6
C34B C35 H35B 110.6
H35C C35 H35D 110.0
H35A C35 H35B 108.8
C36 C35 C34A 96(3)
C36 C35 C34B 105.5(14)
C36 C35 H35C 112.5
C36 C35 H35D 112.5
C36 C35 H35A 110.6
C36 C35 H35B 110.6
C35 C36 H36A 110.4
C35 C36 H36B 110.4
H36A C36 H36B 108.6
O2 C36 C35 106.7(8)
O2 C36 H36A 110.4
O2 C36 H36B 110.4
P1 N Si 130.3(4)
P1 N Tb 100.1(3)
Si N Tb 129.7(3)
C29 O1 C32 109.2(7)
C29 O1 Tb 125.7(5)
C32 O1 Tb 123.2(5)
C36 O2 C33 107.0(7)
C1 P1 C2 106.2(4)
C1 P1 C8 114.3(4)
C1 P1 Tb 59.5(3)
C2 P1 C8 105.1(4)
C2 P1 Tb 113.9(3)
C8 P1 Tb 140.7(3)
N P1 C1 107.4(4)
N P1 C2 113.3(4)
N P1 C8 110.5(4)
N P1 Tb 49.4(2)
C1 P2 C14 114.1(4)
C1 P2 C20 109.5(4)
C1 P2 S 109.6(3)
C1 P2 Tb 53.4(3)
C14 P2 S 110.6(3)
C14 P2 Tb 148.5(3)
C20 P2 C14 100.9(4)
C20 P2 S 111.9(3)
C20 P2 Tb 110.5(3)
S P2 Tb 59.77(9)
P2 S Tb 83.36(10)
C26 Si C27 108.4(6)
C26 Si C28 109.1(5)
C27 Si C28 107.0(5)
N Si C26 109.6(4)
N Si C27 109.0(4)
N Si C28 113.7(4)
B1 Tb B2 104.4(4)
B1 Tb C1 155.5(3)
B1 Tb P1 134.7(3)
B1 Tb P2 127.6(3)
B1 Tb S 90.7(3)
B1 Tb H1B 24.1(4)
B1 Tb H1C 24.2(4)
B1 Tb H2A 91.7(12)
B1 Tb H2C 128.5(6)
B1 Tb H2D 93.1(16)
B1 Tb H1D 24.2(4)
B2 Tb C1 99.1(3)
B2 Tb P1 94.3(3)
B2 Tb P2 127.2(3)
B2 Tb S 163.0(3)
B2 Tb H1B 86.8(12)
B2 Tb H1C 96.4(14)
B2 Tb H2A 24.7(4)
B2 Tb H2C 24.2(5)
B2 Tb H2D 24.2(5)
B2 Tb H1D 127.7(8)
C1 Tb P1 34.92(16)
C1 Tb P2 31.76(18)
C1 Tb S 66.99(19)
C1 Tb H1B 156.1(13)
C1 Tb H1C 157.3(13)
C1 Tb H2A 112.7(12)
C1 Tb H2C 75.4(6)
C1 Tb H2D 106.2(17)
C1 Tb H1D 131.3(5)
N Tb B1 105.4(3)
N Tb B2 97.0(3)
N Tb C1 64.7(2)
N Tb O1 149.6(2)
N Tb P1 30.50(16)
N Tb P2 79.29(16)
N Tb S 86.04(16)
N Tb H1B 91.7(12)
N Tb H1C 129.5(5)
N Tb H2A 121.2(6)
N Tb H2C 91.1(14)
N Tb H2D 79.6(12)
N Tb H1D 93.8(16)
O1 Tb B1 102.6(3)
O1 Tb B2 87.2(3)
O1 Tb C1 85.0(2)
O1 Tb P1 119.40(15)
O1 Tb P2 74.39(16)
O1 Tb S 81.96(16)
O1 Tb H1B 118.5(12)
O1 Tb H1C 79.4(6)
O1 Tb H2A 69.1(11)
O1 Tb H2C 80.6(14)
O1 Tb H2D 110.6(7)
O1 Tb H1D 107.3(18)
P1 Tb P2 57.18(6)
P1 Tb H1B 122.0(12)
P1 Tb H1C 158.8(6)
P1 Tb H2A 117.5(7)
P1 Tb H2C 77.6(11)
P1 Tb H2D 87.7(16)
P1 Tb H1D 118.1(12)
P2 Tb H1B 145.4(12)
P2 Tb H1C 126.6(14)
P2 Tb H2A 131.3(14)
P2 Tb H2C 103.1(6)
P2 Tb H2D 137.9(17)
P2 Tb H1D 105.1(8)
S Tb P1 79.83(6)
S Tb P2 36.87(6)
S Tb H1B 109.9(11)
S Tb H1C 94.4(14)
S Tb H2A 150.8(9)
S Tb H2C 139.6(6)
S Tb H2D 165.6(12)
S Tb H1D 68.5(9)
H1B Tb H1C 40.9(7)
H1B Tb H2A 82(2)
H1B Tb H2C 110.5(12)
H1B Tb H2D 70.9(16)
H1B Tb H1D 41.7(8)
H1C Tb H2A 76.9(15)
H1C Tb H2C 117.5(15)
H1C Tb H2D 95(2)
H1C Tb H1D 41.9(8)
H2A Tb H2C 40.7(8)
H2A Tb H2D 43.0(8)
H2A Tb H1D 115.7(13)
H2C Tb H2D 41.7(8)
H2C Tb H1D 151.9(10)
H2D Tb H1D 112.3(18)

loop_
_geom_bond_atom_site_label_1
_geom_bond_atom_site_label_2
_geom_bond_distance
B1 Tb 2.540(11)
B1 H1A 1.042(18)
B1 H1B 1.042(18)
B1 H1C 1.048(18)
B1 H1D 1.042(18)
B2 Tb 2.542(11)
B2 H2A 1.062(18)
B2 H2B 1.022(17)
B2 H2C 1.054(18)
B2 H2D 1.042(18)
C1 H1 1.0000
C1 P1 1.772(8)
C1 P2 1.748(8)
C1 Tb 2.668(8)
C2 C3 1.398(11)
C2 C7 1.396(11)
C2 P1 1.806(8)
C3 H3 0.9500
C3 C4 1.364(12)
C4 H4 0.9500
C4 C5 1.378(13)
C5 H5 0.9500
C5 C6 1.375(13)
C6 H6 0.9500
C6 C7 1.390(12)
C7 H7 0.9500
C8 C9 1.396(11)
C8 C13 1.375(11)
C8 P1 1.817(9)
C9 H9 0.9500
C9 C10 1.375(12)
C10 H10 0.9500
C10 C11 1.366(12)
C11 H11 0.9500
C11 C12 1.376(12)
C12 H12 0.9500
C12 C13 1.422(11)
C13 H13 0.9500
C14 C15 1.386(12)
C14 C19 1.392(12)
C14 P2 1.819(9)
C15 H15 0.9500
C15 C16 1.391(13)
C16 H16 0.9500
C16 C17 1.387(14)
C17 H17 0.9500
C17 C18 1.381(14)
C18 H18 0.9500
C18 C19 1.373(13)
C19 H19 0.9500
C20 C21 1.363(13)
C20 C25 1.376(12)
C20 P2 1.793(8)
C21 H21 0.9500
C21 C22 1.425(12)
C22 H22 0.9500
C22 C23 1.385(15)
C23 H23 0.9500
C23 C24 1.329(15)
C24 H24 0.9500
C24 C25 1.407(13)
C25 H25 0.9500
C26 H26A 0.9800
C26 H26B 0.9800
C26 H26C 0.9800
C26 Si 1.845(10)
C27 H27A 0.9800
C27 H27B 0.9800
C27 H27C 0.9800
C27 Si 1.857(10)
C28 H28A 0.9800
C28 H28B 0.9800
C28 H28C 0.9800
C28 Si 1.870(10)
C29 H29A 0.9900
C29 H29B 0.9900
C29 C30 1.534(13)
C29 O1 1.444(11)
C30 H30C 0.9900
C30 H30D 0.9900
C30 H30A 0.9900
C30 H30B 0.9900
C30 C31A 1.41(3)
C30 C31B 1.60(3)
C31A H31A 0.9900
C31A H31B 0.9900
C31A C32 1.46(2)
C31B H31C 0.9900
C31B H31D 0.9900
C31B C32 1.44(2)
C32 H32C 0.9900
C32 H32D 0.9900
C32 H32A 0.9900
C32 H32B 0.9900
C32 O1 1.450(11)
C33 H33C 0.9900
C33 H33D 0.9900
C33 H33A 0.9900
C33 H33B 0.9900
C33 C34A 1.46(7)
C33 C34B 1.49(3)
C33 O2 1.439(10)
C34A H34A 0.9900
C34A H34B 0.9900
C34A C35 1.56(6)
C34B H34C 0.9900
C34B H34D 0.9900
C34B C35 1.52(3)
C35 H35C 0.9900
C35 H35D 0.9900
C35 H35A 0.9900
C35 H35B 0.9900
C35 C36 1.499(13)
C36 H36A 0.9900
C36 H36B 0.9900
C36 O2 1.418(11)
N P1 1.590(6)
N Si 1.744(7)
N Tb 2.381(6)
O1 Tb 2.393(5)
P1 Tb 3.085(2)
P2 S 1.999(3)
P2 Tb 3.310(2)
S Tb 2.879(2)
Tb H1B 2.43(6)
Tb H1C 2.43(5)
Tb H2A 2.37(5)
Tb H2C 2.47(6)
Tb H2D 2.26(7)
Tb H1D 2.33(7)

loop_
_geom_torsion_atom_site_label_1
_geom_torsion_atom_site_label_2
_geom_torsion_atom_site_label_3
_geom_torsion_atom_site_label_4
_geom_torsion
C2 C3 C4 C5 0.4(13)
C3 C2 C7 C6 -1.7(12)
C3 C2 P1 C1 -135.6(7)
C3 C2 P1 C8 102.8(7)
C3 C2 P1 N -18.0(8)
C3 C2 P1 Tb -72.3(7)
C3 C4 C5 C6 -3.0(13)
C4 C5 C6 C7 3.1(14)
C5 C6 C7 C2 -0.8(13)
C7 C2 C3 C4 1.9(12)
C7 C2 P1 C1 48.9(8)
C7 C2 P1 C8 -72.7(7)
C7 C2 P1 N 166.5(6)
C7 C2 P1 Tb 112.2(6)
C8 C9 C10 C11 -2.5(14)
C9 C8 C13 C12 1.3(12)
C9 C8 P1 C1 -104.0(8)
C9 C8 P1 C2 12.1(8)
C9 C8 P1 N 134.7(7)
C9 C8 P1 Tb -175.0(5)
C9 C10 C11 C12 2.7(14)
C10 C11 C12 C13 -0.8(13)
C11 C12 C13 C8 -1.2(12)
C13 C8 C9 C10 0.4(13)
C13 C8 P1 C1 76.2(7)
C13 C8 P1 C2 -167.7(6)
C13 C8 P1 N -45.1(7)
C13 C8 P1 Tb 5.2(9)
C14 C15 C16 C17 -1.5(13)
C15 C14 C19 C18 -1.3(12)
C15 C14 P2 C1 36.1(8)
C15 C14 P2 C20 -81.2(7)
C15 C14 P2 S 160.2(6)
C15 C14 P2 Tb 94.9(8)
C15 C16 C17 C18 1.3(13)
C16 C17 C18 C19 -1.0(13)
C17 C18 C19 C14 1.1(13)
C19 C14 C15 C16 1.6(12)
C19 C14 P2 C1 -149.4(7)
C19 C14 P2 C20 93.4(7)
C19 C14 P2 S -25.2(7)
C19 C14 P2 Tb -90.6(8)
C20 C21 C22 C23 2.8(15)
C21 C20 C25 C24 2.0(14)
C21 C20 P2 C1 -42.0(9)
C21 C20 P2 C14 78.7(8)
C21 C20 P2 S -163.7(7)
C21 C20 P2 Tb -99.1(7)
C21 C22 C23 C24 -2.5(16)
C22 C23 C24 C25 2.0(17)
C23 C24 C25 C20 -1.7(16)
C25 C20 C21 C22 -2.5(14)
C25 C20 P2 C1 149.0(7)
C25 C20 P2 C14 -90.4(8)
C25 C20 P2 S 27.2(8)
C25 C20 P2 Tb 91.8(7)
C29 C30 C31A C32 26(2)
C29 C30 C31B C32 -35.5(18)
C30 C29 O1 C32 -5.5(11)
C30 C29 O1 Tb -170.3(6)
C30 C31A C32 O1 -29.6(19)
C30 C31B C32 O1 33.8(18)
C31A C32 O1 C29 20.9(15)
C31A C32 O1 Tb -173.8(12)
C31B C32 O1 C29 -19.7(16)
C31B C32 O1 Tb 145.6(13)
C33 C34A C35 C36 40(3)
C33 C34B C35 C36 7(2)
C34A C33 O2 C36 -1(2)
C34A C35 C36 O2 -42(2)
C34B C33 O2 C36 -24.5(15)
C34B C35 C36 O2 -21.6(16)
C35 C36 O2 C33 28.5(11)
O1 C29 C30 C31A -12.7(16)
O1 C29 C30 C31B 25.3(14)
O2 C33 C34A C35 -26(3)
O2 C33 C34B C35 10(2)
P1 C1 P2 C14 58.6(7)
P1 C1 P2 C20 170.8(5)
P1 C1 P2 S -66.1(6)
P1 C1 P2 Tb -87.7(5)
P1 C2 C3 C4 -173.8(7)
P1 C2 C7 C6 173.9(6)
P1 C8 C9 C10 -179.4(7)
P1 C8 C13 C12 -178.8(6)
P1 N Si C26 118.5(6)
P1 N Si C27 -123.1(6)
P1 N Si C28 -3.9(7)
P2 C1 P1 C2 -158.5(5)
P2 C1 P1 C8 -43.1(7)
P2 C1 P1 N 80.0(6)
P2 C1 P1 Tb 92.9(5)
P2 C14 C15 C16 176.2(6)
P2 C14 C19 C18 -175.8(6)
P2 C20 C21 C22 -171.7(8)
P2 C20 C25 C24 171.3(8)
Si N P1 C1 -166.0(5)
Si N P1 C2 77.0(6)
Si N P1 C8 -40.7(6)
Si N P1 Tb 179.3(7)
Tb C1 P1 C2 108.6(3)
Tb C1 P1 C8 -136.0(3)
Tb C1 P1 N -12.9(3)
Tb C1 P2 C14 146.2(3)
Tb C1 P2 C20 -101.6(4)
Tb C1 P2 S 21.6(3)
Tb N P1 C1 14.7(4)
Tb N P1 C2 -102.3(3)
Tb N P1 C8 140.0(3)
Tb N Si C26 -62.5(6)
Tb N Si C27 55.9(6)
Tb N Si C28 175.2(5)
